data_4108760
loop_
_publ_author_name
'Hiroshi Naka'
'James V. Morey'
'Joanna Haywood'
'Dana J. Eisler'
'Mary McPartlin'
'Felipe Garc\'ia'
'Hironaga Kudo'
'Yoshinori Kondo'
'Masanobu Uchiyama'
'Andrew E. H. Wheatley'

_publ_section_title
;
 Mixed Alkylamido Aluminate as a Kinetically Controlled Base
;
_journal_name_full 'Journal of the American Chemical Society'
_journal_page_first 16193
_journal_page_last 16200
_journal_paper_doi 10.1021/ja804749y
_journal_volume 130
_journal_year 2008
_chemical_formula_moiety 'C41 H71 Al Li N O4'
_chemical_formula_sum 'C41 H71 Al Li N O4'
_chemical_formula_weight 675.91
_chemical_name_systematic
; 
 ? 
;
_space_group_IT_number 2
_symmetry_cell_setting triclinic
_symmetry_space_group_name_Hall '-P 1'
_symmetry_space_group_name_H-M 'P -1'
_atom_sites_solution_hydrogens geom
_atom_sites_solution_primary direct
_atom_sites_solution_secondary difmap
_audit_creation_method SHELXL-97
_cell_angle_alpha 71.163(5)
_cell_angle_beta 88.705(5)
_cell_angle_gamma 80.96(1)
_cell_formula_units_Z 4
_cell_length_a 10.5140(1)
_cell_length_b 19.7762(3)
_cell_length_c 22.3649(4)
_cell_measurement_reflns_used 38921
_cell_measurement_temperature 220(2)
_cell_measurement_theta_max 20.39
_cell_measurement_theta_min 1.02
_cell_volume 4344.6(2)
_computing_cell_refinement 'HKL Scalepack (Otwinowski & Minor 1997)'
_computing_data_collection 'Collect (Nonius B.V. 1998)'
_computing_data_reduction
;
 HKL Denzo and Scalepack (Otwinowski & Minor 1997)
;
_computing_publication_material 'SHELXL-97 (Sheldrick 1997)'
_computing_structure_refinement 'SHELXL-97 (Sheldrick 1997)'
_computing_structure_solution 'SIR-92 (Altomare et al. 1994)'
_diffrn_ambient_temperature 220(2)
_diffrn_measured_fraction_theta_full 0.975
_diffrn_measured_fraction_theta_max 0.975
_diffrn_measurement_device_type 'Nonius Kappa CCD'
_diffrn_measurement_method 'phi\omega scans'
_diffrn_radiation_monochromator graphite
_diffrn_radiation_source 'fine-focus sealed tube'
_diffrn_radiation_type MoK\a
_diffrn_radiation_wavelength 0.71073
_diffrn_reflns_av_R_equivalents 0.0337
_diffrn_reflns_av_sigmaI/netI 0.0317
_diffrn_reflns_limit_h_max 10
_diffrn_reflns_limit_h_min -10
_diffrn_reflns_limit_k_max 19
_diffrn_reflns_limit_k_min -19
_diffrn_reflns_limit_l_max 21
_diffrn_reflns_limit_l_min -21
_diffrn_reflns_number 25757
_diffrn_reflns_theta_full 20.38
_diffrn_reflns_theta_max 20.38
_diffrn_reflns_theta_min 2.68
_exptl_absorpt_coefficient_mu 0.083
_exptl_absorpt_correction_T_max 0.983
_exptl_absorpt_correction_T_min 0.881
_exptl_absorpt_correction_type multi-scan
_exptl_absorpt_process_details
;
multi-scan from symmetry-related measurements 
 Sortav (Blessing 1995)
;
_exptl_crystal_colour colourless
_exptl_crystal_density_diffrn 1.033
_exptl_crystal_description block
_exptl_crystal_F_000 1488
_exptl_crystal_size_max 0.46
_exptl_crystal_size_mid 0.35
_exptl_crystal_size_min 0.23
_refine_diff_density_max 0.507
_refine_diff_density_min -0.420
_refine_diff_density_rms 0.051
_refine_ls_extinction_method none
_refine_ls_goodness_of_fit_ref 1.028
_refine_ls_hydrogen_treatment constr
_refine_ls_matrix_type full
_refine_ls_number_parameters 828
_refine_ls_number_reflns 8364
_refine_ls_number_restraints 9
_refine_ls_restrained_S_all 1.032
_refine_ls_R_factor_all 0.1066
_refine_ls_R_factor_gt 0.0928
_refine_ls_shift/su_max 0.003
_refine_ls_shift/su_mean 0.000
_refine_ls_structure_factor_coef Fsqd
_refine_ls_weighting_details 'calc w=1/[\s^2^(Fo^2^)+(0.1353P)^2^+7.4453P] where P=(Fo^2^+2Fc^2^)/3'
_refine_ls_weighting_scheme calc
_refine_ls_wR_factor_gt 0.2406
_refine_ls_wR_factor_ref 0.2569
_reflns_number_gt 7100
_reflns_number_total 8364
_reflns_threshold_expression >2sigma(I)
_cod_data_source_file ja804749y_si_003.cif
_cod_data_source_block aw0710
_cod_database_code 4108760

loop_
_symmetry_equiv_pos_as_xyz
'x, y, z'
'-x, -y, -z'

loop_
_atom_site_label
_atom_site_type_symbol
_atom_site_fract_x
_atom_site_fract_y
_atom_site_fract_z
_atom_site_U_iso_or_equiv
_atom_site_adp_type
_atom_site_occupancy
_atom_site_symmetry_multiplicity
_atom_site_calc_flag
_atom_site_refinement_flags
_atom_site_disorder_assembly
_atom_site_disorder_group
Al1 Al 0.55861(13) 0.21414(7) 0.34925(6) 0.0561(4) Uani 1 1 d . . .
N1 N 0.3479(3) 0.36425(18) 0.20299(15) 0.0468(9) Uani 1 1 d . B .
Li1 Li 0.5494(8) 0.2252(4) 0.1178(4) 0.069(2) Uani 1 1 d . . .
O1 O 0.4486(3) 0.28640(16) 0.15610(14) 0.0540(8) Uani 1 1 d . B .
C1 C 0.4537(4) 0.3240(2) 0.19116(19) 0.0435(10) Uani 1 1 d . . .
C2 C 0.5841(4) 0.3293(2) 0.21518(19) 0.0434(10) Uani 1 1 d . A .
C3 C 0.6327(4) 0.2879(2) 0.27471(19) 0.0476(11) Uani 1 1 d . A .
C4 C 0.7598(4) 0.2982(2) 0.2877(2) 0.0542(12) Uani 1 1 d . . .
H4 H 0.7983 0.2711 0.3275 0.065 Uiso 1 1 calc R A .
C5 C 0.8280(4) 0.3443(2) 0.2467(2) 0.0582(12) Uani 1 1 d . A .
H5 H 0.9104 0.3487 0.2590 0.070 Uiso 1 1 calc R . .
C6 C 0.7780(4) 0.3861(2) 0.1857(2) 0.0504(11) Uani 1 1 d . . .
C7 C 0.6530(4) 0.3781(2) 0.16906(19) 0.0458(11) Uani 1 1 d . A .
C8 C 0.6041(5) 0.4191(2) 0.1073(2) 0.0587(12) Uani 1 1 d . . .
H8 H 0.5216 0.4148 0.0951 0.070 Uiso 1 1 calc R A .
C9 C 0.6732(5) 0.4646(3) 0.0652(2) 0.0731(15) Uani 1 1 d . A .
H9 H 0.6383 0.4909 0.0245 0.088 Uiso 1 1 calc R . .
C10 C 0.7962(5) 0.4722(3) 0.0824(3) 0.0758(15) Uani 1 1 d . . .
H10 H 0.8439 0.5036 0.0532 0.091 Uiso 1 1 calc R A .
C11 C 0.8463(5) 0.4344(3) 0.1411(3) 0.0651(13) Uani 1 1 d . A .
H11 H 0.9283 0.4404 0.1524 0.078 Uiso 1 1 calc R . .
C12 C 0.2233(4) 0.3721(3) 0.1692(2) 0.0606(13) Uani 1 1 d . . .
H12 H 0.1611 0.4056 0.1843 0.073 Uiso 1 1 calc R B .
C13 C 0.1688(5) 0.3018(3) 0.1862(3) 0.0842(17) Uani 1 1 d . B .
H13A H 0.1649 0.2817 0.2318 0.126 Uiso 1 1 calc R . .
H13B H 0.2239 0.2678 0.1702 0.126 Uiso 1 1 calc R . .
H13C H 0.0829 0.3112 0.1674 0.126 Uiso 1 1 calc R . .
C14 C 0.2307(5) 0.4080(3) 0.0985(2) 0.0775(15) Uani 1 1 d . B .
H14A H 0.2642 0.4530 0.0903 0.116 Uiso 1 1 calc R . .
H14B H 0.1452 0.4179 0.0791 0.116 Uiso 1 1 calc R . .
H14C H 0.2872 0.3760 0.0809 0.116 Uiso 1 1 calc R . .
C15 C 0.3526(4) 0.4080(2) 0.2450(2) 0.0572(12) Uani 1 1 d . . .
H15 H 0.4362 0.3907 0.2687 0.069 Uiso 1 1 calc R B .
C16 C 0.3506(6) 0.4872(3) 0.2073(3) 0.0900(18) Uani 1 1 d . B .
H16A H 0.4188 0.4917 0.1770 0.135 Uiso 1 1 calc R . .
H16B H 0.3637 0.5137 0.2358 0.135 Uiso 1 1 calc R . .
H16C H 0.2680 0.5069 0.1851 0.135 Uiso 1 1 calc R . .
C17 C 0.2482(5) 0.3970(3) 0.2935(2) 0.0793(16) Uani 1 1 d . B .
H17A H 0.2531 0.3458 0.3164 0.119 Uiso 1 1 calc R . .
H17B H 0.1645 0.4157 0.2722 0.119 Uiso 1 1 calc R . .
H17C H 0.2603 0.4226 0.3228 0.119 Uiso 1 1 calc R . .
C18 C 0.6970(7) 0.1268(3) 0.3719(3) 0.105(2) Uani 0.50 1 d P A 1
H18A H 0.6509 0.0866 0.3934 0.126 Uiso 0.50 1 calc PR A 1
H18B H 0.7204 0.1206 0.3311 0.126 Uiso 0.50 1 calc PR A 1
C19 C 0.8107(14) 0.1097(8) 0.4046(7) 0.097(4) Uiso 0.50 1 d P A 1
H19A H 0.8582 0.1471 0.3774 0.117 Uiso 0.50 1 calc PR A 1
C20 C 0.9039(17) 0.0421(9) 0.4089(8) 0.133(6) Uiso 0.50 1 d P A 1
H20A H 0.9139 0.0372 0.3672 0.199 Uiso 0.50 1 calc PR A 1
H20B H 0.8710 0.0004 0.4371 0.199 Uiso 0.50 1 calc PR A 1
H20C H 0.9867 0.0452 0.4252 0.199 Uiso 0.50 1 calc PR A 1
C21 C 0.8242(17) 0.1184(9) 0.4571(8) 0.131(5) Uiso 0.50 1 d P A 1
H21A H 0.7549 0.1547 0.4621 0.196 Uiso 0.50 1 calc PR A 1
H21B H 0.9062 0.1343 0.4592 0.196 Uiso 0.50 1 calc PR A 1
H21C H 0.8220 0.0730 0.4907 0.196 Uiso 0.50 1 calc PR A 1
C18' C 0.6970(7) 0.1268(3) 0.3719(3) 0.105(2) Uani 0.50 1 d P A 2
H18C H 0.6684 0.0953 0.3506 0.126 Uiso 0.50 1 calc PR A 2
H18D H 0.7718 0.1445 0.3488 0.126 Uiso 0.50 1 calc PR A 2
C19' C 0.7506(13) 0.0778(7) 0.4314(6) 0.091(4) Uiso 0.50 1 d P A 2
H19B H 0.6778 0.0506 0.4449 0.109 Uiso 0.50 1 calc PR A 2
C20' C 0.8547(14) 0.0148(8) 0.4294(7) 0.103(4) Uiso 0.50 1 d P A 2
H20D H 0.8688 0.0170 0.3859 0.155 Uiso 0.50 1 calc PR A 2
H20E H 0.8268 -0.0307 0.4527 0.155 Uiso 0.50 1 calc PR A 2
H20F H 0.9344 0.0183 0.4484 0.155 Uiso 0.50 1 calc PR A 2
C21' C 0.7641(13) 0.0993(7) 0.4876(6) 0.096(4) Uiso 0.50 1 d P A 2
H21D H 0.7341 0.1508 0.4774 0.144 Uiso 0.50 1 calc PR A 2
H21E H 0.8540 0.0885 0.5014 0.144 Uiso 0.50 1 calc PR A 2
H21F H 0.7132 0.0728 0.5212 0.144 Uiso 0.50 1 calc PR A 2
C22 C 0.4025(6) 0.1830(3) 0.3234(3) 0.0823(16) Uani 0.50 1 d P A 1
H22A H 0.3517 0.2264 0.2941 0.099 Uiso 0.50 1 calc PR A 1
H22B H 0.4329 0.1510 0.2988 0.099 Uiso 0.50 1 calc PR A 1
C23 C 0.3112(16) 0.1460(9) 0.3697(8) 0.116(5) Uiso 0.50 1 d PD A 1
H23A H 0.2423 0.1801 0.3803 0.139 Uiso 0.50 1 calc PR A 1
C24 C 0.2540(13) 0.0918(7) 0.3352(6) 0.092(4) Uiso 0.50 1 d PD A 1
H24A H 0.2002 0.0617 0.3644 0.138 Uiso 0.50 1 calc PR A 1
H24B H 0.3256 0.0613 0.3238 0.138 Uiso 0.50 1 calc PR A 1
H24C H 0.2035 0.1214 0.2974 0.138 Uiso 0.50 1 calc PR A 1
C25 C 0.3801(16) 0.0851(9) 0.4306(8) 0.124(4) Uiso 0.50 1 d P A 1
H25A H 0.4416 0.1050 0.4490 0.185 Uiso 0.50 1 calc PR A 1
H25B H 0.4247 0.0449 0.4185 0.185 Uiso 0.50 1 calc PR A 1
H25C H 0.3159 0.0682 0.4614 0.185 Uiso 0.50 1 calc PR A 1
C22' C 0.4025(6) 0.1830(3) 0.3234(3) 0.0823(16) Uani 0.50 1 d P A 2
H22C H 0.3313 0.2228 0.3190 0.099 Uiso 0.50 1 calc PR A 2
H22D H 0.4179 0.1798 0.2810 0.099 Uiso 0.50 1 calc PR A 2
C23' C 0.3540(10) 0.1159(6) 0.3606(5) 0.068(3) Uiso 0.50 1 d PD A 2
H23B H 0.4061 0.0713 0.3567 0.081 Uiso 0.50 1 calc PR A 2
C24' C 0.1985(14) 0.1251(10) 0.3414(8) 0.132(6) Uiso 0.50 1 d PD A 2
H24D H 0.1654 0.0810 0.3643 0.198 Uiso 0.50 1 calc PR A 2
H24E H 0.1887 0.1341 0.2963 0.198 Uiso 0.50 1 calc PR A 2
H24F H 0.1509 0.1654 0.3523 0.198 Uiso 0.50 1 calc PR A 2
C25' C 0.3254(17) 0.1118(9) 0.4244(9) 0.124(4) Uiso 0.50 1 d P A 2
H25D H 0.4006 0.1184 0.4450 0.185 Uiso 0.50 1 calc PR A 2
H25E H 0.3020 0.0649 0.4469 0.185 Uiso 0.50 1 calc PR A 2
H25F H 0.2542 0.1495 0.4245 0.185 Uiso 0.50 1 calc PR A 2
C26 C 0.5139(5) 0.2582(3) 0.4186(2) 0.0716(14) Uani 1 1 d . A .
H26A H 0.4287 0.2878 0.4071 0.086 Uiso 1 1 calc R . .
H26B H 0.5032 0.2180 0.4568 0.086 Uiso 1 1 calc R . .
C27 C 0.5975(5) 0.3042(3) 0.4380(2) 0.0692(14) Uani 1 1 d . . .
H27 H 0.6886 0.2828 0.4362 0.083 Uiso 1 1 calc R A .
C28 C 0.5744(7) 0.3053(4) 0.5043(3) 0.109(2) Uani 1 1 d . A .
H28A H 0.6307 0.3347 0.5145 0.164 Uiso 1 1 calc R . .
H28B H 0.5924 0.2563 0.5336 0.164 Uiso 1 1 calc R . .
H28C H 0.4853 0.3255 0.5076 0.164 Uiso 1 1 calc R . .
C29 C 0.5787(6) 0.3811(3) 0.3926(3) 0.0904(18) Uani 1 1 d . A .
H29A H 0.5945 0.3804 0.3499 0.136 Uiso 1 1 calc R . .
H29B H 0.6384 0.4079 0.4042 0.136 Uiso 1 1 calc R . .
H29C H 0.4910 0.4043 0.3948 0.136 Uiso 1 1 calc R . .
O2 O 0.7227(3) 0.17805(19) 0.14570(19) 0.0860(11) Uani 0.50 1 d P B 1
C30 C 0.8349(14) 0.2152(8) 0.1364(7) 0.105(3) Uiso 0.50 1 d P B 1
H30A H 0.8244 0.2515 0.1581 0.126 Uiso 0.50 1 calc PR B 1
H30B H 0.8453 0.2397 0.0913 0.126 Uiso 0.50 1 calc PR B 1
C31 C 0.9454(17) 0.1613(9) 0.1621(9) 0.130(4) Uiso 0.50 1 d P B 1
H31A H 1.0116 0.1818 0.1777 0.156 Uiso 0.50 1 calc PR B 1
H31B H 0.9828 0.1400 0.1304 0.156 Uiso 0.50 1 calc PR B 1
C32 C 0.8883(19) 0.1030(12) 0.2185(10) 0.151(5) Uiso 0.50 1 d P B 1
H32A H 0.9336 0.0540 0.2239 0.181 Uiso 0.50 1 calc PR B 1
H32B H 0.8938 0.1133 0.2583 0.181 Uiso 0.50 1 calc PR B 1
C33 C 0.7510(18) 0.1116(10) 0.1971(9) 0.145(4) Uiso 0.50 1 d P B 1
H33A H 0.7382 0.0708 0.1833 0.173 Uiso 0.50 1 calc PR B 1
H33B H 0.6935 0.1126 0.2320 0.173 Uiso 0.50 1 calc PR B 1
O2' O 0.7227(3) 0.17805(19) 0.14570(19) 0.0860(11) Uani 0.50 1 d P B 2
C30' C 0.8236(15) 0.2042(8) 0.1710(7) 0.105(3) Uiso 0.50 1 d P B 2
H30C H 0.7823 0.2298 0.1991 0.126 Uiso 0.50 1 calc PR B 2
H30D H 0.8557 0.2407 0.1354 0.126 Uiso 0.50 1 calc PR B 2
C31' C 0.9222(18) 0.1616(10) 0.2013(9) 0.130(4) Uiso 0.50 1 d P B 2
H31C H 0.9173 0.1523 0.2470 0.156 Uiso 0.50 1 calc PR B 2
H31D H 1.0030 0.1791 0.1862 0.156 Uiso 0.50 1 calc PR B 2
C32' C 0.903(2) 0.0923(11) 0.1816(10) 0.151(5) Uiso 0.50 1 d P B 2
H32C H 0.9752 0.0810 0.1562 0.181 Uiso 0.50 1 calc PR B 2
H32D H 0.9027 0.0504 0.2198 0.181 Uiso 0.50 1 calc PR B 2
C33' C 0.7772(18) 0.1059(10) 0.1440(10) 0.145(4) Uiso 0.50 1 d P B 2
H33C H 0.7927 0.1059 0.1006 0.173 Uiso 0.50 1 calc PR B 2
H33D H 0.7215 0.0702 0.1643 0.173 Uiso 0.50 1 calc PR B 2
O3 O 0.4540(4) 0.1494(2) 0.11968(18) 0.0883(11) Uani 0.50 1 d P B 1
C34 C 0.3832(16) 0.1149(8) 0.1727(7) 0.111(3) Uiso 0.50 1 d P B 1
H34A H 0.3173 0.1500 0.1829 0.133 Uiso 0.50 1 calc PR B 1
H34B H 0.4405 0.0899 0.2098 0.133 Uiso 0.50 1 calc PR B 1
C35 C 0.324(2) 0.0627(12) 0.1524(10) 0.141(4) Uiso 0.50 1 d P B 1
H35A H 0.3726 0.0139 0.1699 0.169 Uiso 0.50 1 calc PR B 1
H35B H 0.2348 0.0621 0.1664 0.169 Uiso 0.50 1 calc PR B 1
C36 C 0.3265(17) 0.0876(9) 0.0837(8) 0.127(4) Uiso 0.50 1 d P B 1
H36A H 0.3354 0.0466 0.0675 0.153 Uiso 0.50 1 calc PR B 1
H36B H 0.2476 0.1209 0.0654 0.153 Uiso 0.50 1 calc PR B 1
C37 C 0.4361(18) 0.1236(10) 0.0690(8) 0.136(4) Uiso 0.50 1 d P B 1
H37A H 0.5123 0.0901 0.0649 0.163 Uiso 0.50 1 calc PR B 1
H37B H 0.4208 0.1639 0.0292 0.163 Uiso 0.50 1 calc PR B 1
O3' O 0.4540(4) 0.1494(2) 0.11968(18) 0.0883(11) Uani 0.50 1 d P B 2
C34' C 0.4445(15) 0.0888(9) 0.1745(7) 0.111(3) Uiso 0.50 1 d P B 2
H34C H 0.4603 0.0997 0.2132 0.133 Uiso 0.50 1 calc PR B 2
H34D H 0.5055 0.0463 0.1736 0.133 Uiso 0.50 1 calc PR B 2
C35' C 0.292(2) 0.0761(12) 0.1691(10) 0.141(4) Uiso 0.50 1 d P B 2
H35C H 0.2867 0.0245 0.1807 0.169 Uiso 0.50 1 calc PR B 2
H35D H 0.2368 0.0970 0.1966 0.169 Uiso 0.50 1 calc PR B 2
C36' C 0.2580(17) 0.1106(9) 0.1080(8) 0.127(4) Uiso 0.50 1 d P B 2
H36C H 0.2548 0.0747 0.0867 0.153 Uiso 0.50 1 calc PR B 2
H36D H 0.1714 0.1384 0.1053 0.153 Uiso 0.50 1 calc PR B 2
C37' C 0.3451(18) 0.1585(10) 0.0757(8) 0.136(4) Uiso 0.50 1 d P B 2
H37C H 0.3766 0.1469 0.0381 0.163 Uiso 0.50 1 calc PR B 2
H37D H 0.3010 0.2087 0.0624 0.163 Uiso 0.50 1 calc PR B 2
O4 O 0.5630(4) 0.2751(2) 0.02803(16) 0.0889(12) Uani 0.50 1 d P B 1
C38 C 0.6770(15) 0.2938(8) -0.0032(7) 0.117(3) Uiso 0.50 1 d P B 1
H38A H 0.7317 0.2507 -0.0073 0.140 Uiso 0.50 1 calc PR B 1
H38B H 0.7256 0.3155 0.0208 0.140 Uiso 0.50 1 calc PR B 1
C39 C 0.6379(19) 0.3464(11) -0.0664(9) 0.142(4) Uiso 0.50 1 d P B 1
H39A H 0.6451 0.3956 -0.0677 0.170 Uiso 0.50 1 calc PR B 1
H39B H 0.6919 0.3345 -0.0991 0.170 Uiso 0.50 1 calc PR B 1
C40 C 0.5034(18) 0.3400(11) -0.0761(9) 0.127(4) Uiso 0.50 1 d P B 1
H40A H 0.4552 0.3868 -0.1014 0.153 Uiso 0.50 1 calc PR B 1
H40B H 0.4986 0.3046 -0.0977 0.153 Uiso 0.50 1 calc PR B 1
C41 C 0.4531(15) 0.3169(9) -0.0146(7) 0.114(3) Uiso 0.50 1 d P B 1
H41A H 0.4145 0.3586 -0.0022 0.136 Uiso 0.50 1 calc PR B 1
H41B H 0.3871 0.2866 -0.0134 0.136 Uiso 0.50 1 calc PR B 1
O4' O 0.5630(4) 0.2751(2) 0.02803(16) 0.0889(12) Uani 0.50 1 d P B 2
C38' C 0.6341(15) 0.2379(8) -0.0128(7) 0.117(3) Uiso 0.50 1 d P B 2
H38C H 0.6016 0.1934 -0.0104 0.140 Uiso 0.50 1 calc PR B 2
H38D H 0.7268 0.2269 -0.0026 0.140 Uiso 0.50 1 calc PR B 2
C39' C 0.6036(19) 0.2954(10) -0.0764(8) 0.142(4) Uiso 0.50 1 d P B 2
H39C H 0.6848 0.3046 -0.0975 0.170 Uiso 0.50 1 calc PR B 2
H39D H 0.5540 0.2764 -0.1021 0.170 Uiso 0.50 1 calc PR B 2
C40' C 0.532(2) 0.3636(10) -0.0748(9) 0.127(4) Uiso 0.50 1 d P B 2
H40C H 0.5869 0.4013 -0.0838 0.153 Uiso 0.50 1 calc PR B 2
H40D H 0.4579 0.3801 -0.1045 0.153 Uiso 0.50 1 calc PR B 2
C41' C 0.4928(16) 0.3427(9) -0.0097(8) 0.114(3) Uiso 0.50 1 d P B 2
H41C H 0.5055 0.3803 0.0083 0.136 Uiso 0.50 1 calc PR B 2
H41D H 0.4007 0.3394 -0.0086 0.136 Uiso 0.50 1 calc PR B 2
Al2 Al 0.09144(15) 0.22475(8) 0.85230(7) 0.0687(5) Uani 1 1 d . . .
N2 N 0.2247(3) 0.36925(18) 0.69943(16) 0.0490(9) Uani 1 1 d . D .
Li2 Li 0.1102(8) 0.2231(4) 0.6237(4) 0.064(2) Uani 1 1 d . . .
O5 O 0.1694(3) 0.28861(16) 0.65695(15) 0.0564(8) Uani 1 1 d . D .
O7 O 0.2506(3) 0.14382(18) 0.62925(17) 0.0782(10) Uani 1 1 d . D .
C42 C 0.1414(4) 0.3280(2) 0.6905(2) 0.0478(11) Uani 1 1 d . . .
C43 C 0.0075(4) 0.3346(2) 0.7159(2) 0.0443(11) Uani 1 1 d . C .
C44 C -0.0213(4) 0.2944(2) 0.7764(2) 0.0527(12) Uani 1 1 d . C .
C45 C -0.1556(4) 0.3043(2) 0.7902(2) 0.0568(12) Uani 1 1 d . . .
H45 H -0.1810 0.2781 0.8306 0.068 Uiso 1 1 calc R C .
C46 C -0.2484(4) 0.3493(2) 0.7483(2) 0.0565(12) Uani 1 1 d . C .
H46 H -0.3345 0.3535 0.7607 0.068 Uiso 1 1 calc R . .
C47 C -0.2185(4) 0.3895(2) 0.6871(2) 0.0474(11) Uani 1 1 d . . .
C48 C -0.0873(4) 0.3818(2) 0.6701(2) 0.0450(11) Uani 1 1 d . C .
C49 C -0.0587(4) 0.4224(2) 0.6082(2) 0.0569(12) Uani 1 1 d . . .
H49 H 0.0274 0.4185 0.5957 0.068 Uiso 1 1 calc R C .
C50 C -0.1513(5) 0.4669(3) 0.5659(2) 0.0691(14) Uani 1 1 d . C .
H50 H -0.1288 0.4925 0.5248 0.083 Uiso 1 1 calc R . .
C51 C -0.2797(5) 0.4744(3) 0.5836(3) 0.0706(14) Uani 1 1 d . . .
H51 H -0.3436 0.5054 0.5545 0.085 Uiso 1 1 calc R C .
C52 C -0.3117(4) 0.4370(2) 0.6425(2) 0.0611(13) Uani 1 1 d . C .
H52 H -0.3983 0.4427 0.6540 0.073 Uiso 1 1 calc R . .
C53 C 0.1934(4) 0.4155(2) 0.7398(2) 0.0595(12) Uani 1 1 d . . .
H53 H 0.1194 0.3988 0.7654 0.071 Uiso 1 1 calc R D .
C54 C 0.1507(6) 0.4934(3) 0.7009(3) 0.0900(18) Uani 1 1 d . D .
H54A H 0.0791 0.4967 0.6730 0.135 Uiso 1 1 calc R . .
H54B H 0.2217 0.5122 0.6759 0.135 Uiso 1 1 calc R . .
H54C H 0.1239 0.5216 0.7286 0.135 Uiso 1 1 calc R . .
C55 C 0.3036(5) 0.4072(3) 0.7858(3) 0.0819(16) Uani 1 1 d . D .
H55A H 0.3289 0.3564 0.8097 0.123 Uiso 1 1 calc R . .
H55B H 0.2759 0.4339 0.8146 0.123 Uiso 1 1 calc R . .
H55C H 0.3764 0.4259 0.7625 0.123 Uiso 1 1 calc R . .
C56 C 0.3466(4) 0.3748(3) 0.6641(2) 0.0632(13) Uani 1 1 d . . .
H56 H 0.3894 0.4091 0.6773 0.076 Uiso 1 1 calc R D .
C57 C 0.4401(5) 0.3046(3) 0.6821(3) 0.0837(17) Uani 1 1 d . D .
H57A H 0.4519 0.2855 0.7277 0.126 Uiso 1 1 calc R . .
H57B H 0.5223 0.3133 0.6630 0.126 Uiso 1 1 calc R . .
H57C H 0.4061 0.2699 0.6671 0.126 Uiso 1 1 calc R . .
C58 C 0.3228(5) 0.4084(3) 0.5935(2) 0.0834(17) Uani 1 1 d . D .
H58A H 0.2622 0.4530 0.5846 0.125 Uiso 1 1 calc R . .
H58B H 0.2877 0.3751 0.5773 0.125 Uiso 1 1 calc R . .
H58C H 0.4035 0.4187 0.5733 0.125 Uiso 1 1 calc R . .
C59 C 0.1231(5) 0.2756(3) 0.9145(3) 0.0831(17) Uani 1 1 d . C .
H59A H 0.1681 0.2388 0.9515 0.100 Uiso 1 1 calc R . .
H59B H 0.1837 0.3089 0.8951 0.100 Uiso 1 1 calc R . .
C60 C 0.0143(5) 0.3180(3) 0.9387(3) 0.0799(16) Uani 1 1 d . . .
H60 H -0.0606 0.2922 0.9442 0.096 Uiso 1 1 calc R C .
C61 C 0.0464(8) 0.3250(4) 1.0017(3) 0.123(3) Uani 1 1 d . C .
H61A H -0.0276 0.3514 1.0156 0.185 Uiso 1 1 calc R . .
H61B H 0.1189 0.3510 0.9974 0.185 Uiso 1 1 calc R . .
H61C H 0.0685 0.2772 1.0325 0.185 Uiso 1 1 calc R . .
C62 C -0.0244(7) 0.3922(3) 0.8915(3) 0.102(2) Uani 1 1 d . C .
H62A H -0.0968 0.4179 0.9071 0.152 Uiso 1 1 calc R . .
H62B H -0.0490 0.3877 0.8516 0.152 Uiso 1 1 calc R . .
H62C H 0.0475 0.4187 0.8854 0.152 Uiso 1 1 calc R . .
C63 C 0.2610(6) 0.1871(4) 0.8245(3) 0.109(2) Uani 0.50 1 d P C 1
H63A H 0.2488 0.1483 0.8080 0.131 Uiso 0.50 1 calc PR C 1
H63B H 0.2880 0.2261 0.7894 0.131 Uiso 0.50 1 calc PR C 1
C64 C 0.3814(15) 0.1553(8) 0.8788(8) 0.109(5) Uiso 0.50 1 d PD C 1
H64A H 0.3758 0.1809 0.9104 0.130 Uiso 0.50 1 calc PR C 1
C65 C 0.330(2) 0.0760(11) 0.9055(12) 0.184(10) Uiso 0.50 1 d PD C 1
H65A H 0.2799 0.0739 0.9428 0.275 Uiso 0.50 1 calc PR C 1
H65B H 0.4038 0.0375 0.9163 0.275 Uiso 0.50 1 calc PR C 1
H65C H 0.2773 0.0703 0.8731 0.275 Uiso 0.50 1 calc PR C 1
C66 C 0.5118(19) 0.1527(11) 0.8479(9) 0.158(7) Uiso 0.50 1 d P C 1
H66A H 0.5720 0.1127 0.8748 0.237 Uiso 0.50 1 calc PR C 1
H66B H 0.5439 0.1978 0.8421 0.237 Uiso 0.50 1 calc PR C 1
H66C H 0.5026 0.1461 0.8072 0.237 Uiso 0.50 1 calc PR C 1
C63' C 0.2610(6) 0.1871(4) 0.8245(3) 0.109(2) Uani 0.50 1 d P C 2
H63C H 0.2426 0.1684 0.7907 0.131 Uiso 0.50 1 calc PR C 2
H63D H 0.3037 0.2293 0.8049 0.131 Uiso 0.50 1 calc PR C 2
C64' C 0.3541(15) 0.1340(9) 0.8654(7) 0.103(5) Uiso 0.50 1 d P C 2
H64B H 0.3919 0.1718 0.8756 0.124 Uiso 0.50 1 calc PR C 2
C65' C 0.3595(18) 0.0949(10) 0.9251(8) 0.126(6) Uiso 0.50 1 d P C 2
H65D H 0.2766 0.1033 0.9435 0.188 Uiso 0.50 1 calc PR C 2
H65E H 0.4251 0.1082 0.9470 0.188 Uiso 0.50 1 calc PR C 2
H65F H 0.3810 0.0441 0.9290 0.188 Uiso 0.50 1 calc PR C 2
C66' C 0.4829(17) 0.1123(10) 0.8333(8) 0.139(6) Uiso 0.50 1 d P C 2
H66D H 0.5539 0.0974 0.8641 0.209 Uiso 0.50 1 calc PR C 2
H66E H 0.5000 0.1535 0.7982 0.209 Uiso 0.50 1 calc PR C 2
H66F H 0.4737 0.0726 0.8180 0.209 Uiso 0.50 1 calc PR C 2
O6 O 0.0721(4) 0.2667(2) 0.53377(16) 0.0867(11) Uani 0.50 1 d P D 1
C71 C -0.0379(16) 0.2636(9) 0.5026(8) 0.124(4) Uiso 0.50 1 d P D 1
H71A H -0.1152 0.2816 0.5217 0.149 Uiso 0.50 1 calc PR D 1
H71B H -0.0416 0.2138 0.5044 0.149 Uiso 0.50 1 calc PR D 1
C72 C -0.0279(16) 0.3139(10) 0.4314(7) 0.118(4) Uiso 0.50 1 d P D 1
H72A H -0.0223 0.2853 0.4026 0.142 Uiso 0.50 1 calc PR D 1
H72B H -0.1035 0.3519 0.4189 0.142 Uiso 0.50 1 calc PR D 1
C73 C 0.0727(19) 0.3410(11) 0.4301(10) 0.139(4) Uiso 0.50 1 d P D 1
H73A H 0.0500 0.3939 0.4152 0.166 Uiso 0.50 1 calc PR D 1
H73B H 0.1308 0.3274 0.3995 0.166 Uiso 0.50 1 calc PR D 1
C74 C 0.1386(14) 0.3194(8) 0.4889(7) 0.098(3) Uiso 0.50 1 d P D 1
H74A H 0.2278 0.2979 0.4853 0.118 Uiso 0.50 1 calc PR D 1
H74B H 0.1397 0.3613 0.5031 0.118 Uiso 0.50 1 calc PR D 1
O6' O 0.0721(4) 0.2667(2) 0.53377(16) 0.0867(11) Uani 0.50 1 d P D 2
C71' C 0.0287(17) 0.2248(9) 0.4960(7) 0.124(4) Uiso 0.50 1 d P D 2
H71C H -0.0567 0.2123 0.5088 0.149 Uiso 0.50 1 calc PR D 2
H71D H 0.0893 0.1799 0.5018 0.149 Uiso 0.50 1 calc PR D 2
C72' C 0.0241(17) 0.2701(8) 0.4319(7) 0.118(4) Uiso 0.50 1 d PD D 2
H72C H -0.0523 0.2667 0.4094 0.142 Uiso 0.50 1 calc PR D 2
H72D H 0.1012 0.2570 0.4100 0.142 Uiso 0.50 1 calc PR D 2
C73' C 0.018(2) 0.3521(9) 0.4366(10) 0.139(4) Uiso 0.50 1 d PD D 2
H73C H 0.0580 0.3836 0.4006 0.166 Uiso 0.50 1 calc PR D 2
H73D H -0.0711 0.3746 0.4397 0.166 Uiso 0.50 1 calc PR D 2
C74' C 0.0917(14) 0.3356(8) 0.4949(7) 0.098(3) Uiso 0.50 1 d P D 2
H74C H 0.1834 0.3360 0.4862 0.118 Uiso 0.50 1 calc PR D 2
H74D H 0.0627 0.3717 0.5158 0.118 Uiso 0.50 1 calc PR D 2
C75 C 0.3400(8) 0.1459(5) 0.5819(4) 0.151(4) Uani 1 1 d . . .
H75A H 0.3663 0.1939 0.5668 0.181 Uiso 1 1 calc R D .
H75B H 0.3004 0.1376 0.5462 0.181 Uiso 1 1 calc R . .
C76 C 0.4506(8) 0.0920(5) 0.6055(5) 0.152(4) Uani 1 1 d . D .
H76A H 0.5295 0.1136 0.5969 0.182 Uiso 1 1 calc R . .
H76B H 0.4555 0.0543 0.5856 0.182 Uiso 1 1 calc R . .
C77 C 0.4349(8) 0.0617(5) 0.6731(4) 0.148(3) Uani 1 1 d . . .
H77A H 0.4463 0.0088 0.6862 0.177 Uiso 1 1 calc R D .
H77B H 0.4983 0.0758 0.6964 0.177 Uiso 1 1 calc R . .
C78 C 0.3045(9) 0.0910(5) 0.6853(3) 0.139(3) Uani 1 1 d . D .
H78A H 0.2521 0.0522 0.6991 0.166 Uiso 1 1 calc R . .
H78B H 0.3066 0.1127 0.7189 0.166 Uiso 1 1 calc R . .
O8 O -0.0392(3) 0.17584(17) 0.65530(18) 0.0788(10) Uani 0.50 1 d P D 1
C79 C -0.0635(14) 0.1110(8) 0.6425(7) 0.105(3) Uiso 0.50 1 d P D 1
H79A H -0.0081 0.0683 0.6703 0.126 Uiso 0.50 1 calc PR D 1
H79B H -0.0439 0.1150 0.5986 0.126 Uiso 0.50 1 calc PR D 1
C80 C -0.1929(15) 0.1040(9) 0.6533(8) 0.116(3) Uiso 0.50 1 d P D 1
H80A H -0.2028 0.0530 0.6716 0.139 Uiso 0.50 1 calc PR D 1
H80B H -0.2447 0.1253 0.6139 0.139 Uiso 0.50 1 calc PR D 1
C81 C -0.2350(13) 0.1468(8) 0.7017(7) 0.095(3) Uiso 0.50 1 d P D 1
H81A H -0.3267 0.1674 0.6964 0.114 Uiso 0.50 1 calc PR D 1
H81B H -0.2165 0.1158 0.7456 0.114 Uiso 0.50 1 calc PR D 1
C82 C -0.1547(12) 0.2024(6) 0.6831(6) 0.078(2) Uiso 0.50 1 d P D 1
H82A H -0.2015 0.2461 0.6523 0.094 Uiso 0.50 1 calc PR D 1
H82B H -0.1313 0.2147 0.7201 0.094 Uiso 0.50 1 calc PR D 1
O8' O -0.0392(3) 0.17584(17) 0.65530(18) 0.0788(10) Uani 0.50 1 d P D 2
C79' C -0.0407(14) 0.0991(8) 0.6801(7) 0.105(3) Uiso 0.50 1 d P D 2
H79C H 0.0149 0.0775 0.7182 0.126 Uiso 0.50 1 calc PR D 2
H79D H -0.0085 0.0761 0.6487 0.126 Uiso 0.50 1 calc PR D 2
C80' C -0.1718(15) 0.0880(8) 0.6949(8) 0.116(3) Uiso 0.50 1 d P D 2
H80C H -0.1800 0.0659 0.7405 0.139 Uiso 0.50 1 calc PR D 2
H80D H -0.1990 0.0563 0.6734 0.139 Uiso 0.50 1 calc PR D 2
C81' C -0.2562(13) 0.1659(7) 0.6704(7) 0.095(3) Uiso 0.50 1 d P D 2
H81C H -0.3080 0.1714 0.6328 0.114 Uiso 0.50 1 calc PR D 2
H81D H -0.3139 0.1742 0.7033 0.114 Uiso 0.50 1 calc PR D 2
C82' C -0.1644(11) 0.2151(6) 0.6558(5) 0.078(2) Uiso 0.50 1 d P D 2
H82C H -0.1861 0.2517 0.6143 0.094 Uiso 0.50 1 calc PR D 2
H82D H -0.1667 0.2398 0.6874 0.094 Uiso 0.50 1 calc PR D 2
C67' C 0.0067(11) 0.1349(6) 0.8730(5) 0.113(9) Uiso 0.30 1 d PRD C 2
H67C H -0.0371 0.1373 0.8339 0.136 Uiso 0.30 1 calc PR D 2
H67D H 0.0767 0.0936 0.8819 0.136 Uiso 0.30 1 calc PR D 2
C68' C -0.091(3) 0.1147(16) 0.9266(15) 0.160(14) Uiso 0.30 1 d PD C 2
H68B H -0.1718 0.1494 0.9119 0.191 Uiso 0.30 1 calc PR C 2
C69' C -0.056(3) 0.1195(17) 0.9876(12) 0.170(12) Uiso 0.30 1 d PD C 2
H69D H -0.0594 0.1699 0.9843 0.255 Uiso 0.30 1 calc PR C 2
H69E H 0.0309 0.0939 1.0001 0.255 Uiso 0.30 1 calc PR C 2
H69F H -0.1154 0.0979 1.0191 0.255 Uiso 0.30 1 calc PR C 2
C70' C -0.122(8) 0.040(3) 0.931(3) 0.70(14) Uiso 0.30 1 d PD C 2
H70D H -0.0727 0.0221 0.9009 1.055 Uiso 0.30 1 calc PR C 2
H70E H -0.2135 0.0437 0.9225 1.055 Uiso 0.30 1 calc PR C 2
H70F H -0.1003 0.0067 0.9737 1.055 Uiso 0.30 1 calc PR C 2
C67 C -0.0199(10) 0.1568(5) 0.9065(5) 0.105(3) Uani 0.70 1 d P C 1
H67A H 0.0359 0.1224 0.9411 0.126 Uiso 0.70 1 calc PR C 1
H67B H -0.0821 0.1855 0.9256 0.126 Uiso 0.70 1 calc PR C 1
C68 C -0.0943(14) 0.1134(6) 0.8815(8) 0.146(5) Uani 0.70 1 d P C 1
H68A H -0.1556 0.1467 0.8479 0.175 Uiso 0.70 1 calc PR C 1
C69 C -0.1733(13) 0.0634(7) 0.9358(7) 0.166(6) Uani 0.70 1 d P C 1
H69A H -0.2332 0.0937 0.9537 0.249 Uiso 0.70 1 calc PR C 1
H69B H -0.1137 0.0305 0.9687 0.249 Uiso 0.70 1 calc PR C 1
H69C H -0.2206 0.0359 0.9178 0.249 Uiso 0.70 1 calc PR C 1
C70 C -0.009(2) 0.0653(11) 0.8548(12) 0.285(12) Uani 0.70 1 d P C 1
H70A H 0.0451 0.0933 0.8239 0.428 Uiso 0.70 1 calc PR C 1
H70B H -0.0602 0.0417 0.8346 0.428 Uiso 0.70 1 calc PR C 1
H70C H 0.0448 0.0290 0.8884 0.428 Uiso 0.70 1 calc PR C 1

loop_
_atom_site_aniso_label
_atom_site_aniso_U_11
_atom_site_aniso_U_22
_atom_site_aniso_U_33
_atom_site_aniso_U_23
_atom_site_aniso_U_13
_atom_site_aniso_U_12
Al1 0.0635(9) 0.0532(8) 0.0473(8) -0.0107(6) 0.0041(6) -0.0087(7)
N1 0.037(2) 0.055(2) 0.049(2) -0.0192(18) 0.0005(16) -0.0032(17)
Li1 0.065(5) 0.064(5) 0.077(5) -0.027(4) 0.004(4) -0.004(4)
O1 0.0473(17) 0.0615(18) 0.0586(18) -0.0262(16) 0.0023(14) -0.0101(14)
C1 0.045(3) 0.044(2) 0.042(2) -0.013(2) 0.005(2) -0.012(2)
C2 0.040(2) 0.044(2) 0.048(3) -0.019(2) 0.003(2) -0.0035(19)
C3 0.044(3) 0.053(3) 0.048(3) -0.020(2) 0.001(2) -0.005(2)
C4 0.051(3) 0.056(3) 0.052(3) -0.015(2) -0.002(2) -0.002(2)
C5 0.038(2) 0.067(3) 0.078(3) -0.035(3) -0.003(2) -0.005(2)
C6 0.043(3) 0.052(3) 0.060(3) -0.024(2) 0.009(2) -0.008(2)
C7 0.045(3) 0.043(2) 0.050(3) -0.016(2) 0.007(2) -0.007(2)
C8 0.058(3) 0.059(3) 0.057(3) -0.013(2) 0.005(2) -0.015(2)
C9 0.082(4) 0.066(3) 0.061(3) -0.002(3) 0.008(3) -0.023(3)
C10 0.075(4) 0.068(3) 0.080(4) -0.010(3) 0.022(3) -0.031(3)
C11 0.049(3) 0.063(3) 0.086(4) -0.024(3) 0.014(3) -0.018(2)
C12 0.044(3) 0.074(3) 0.066(3) -0.028(3) -0.001(2) -0.004(2)
C13 0.051(3) 0.095(4) 0.113(4) -0.037(3) 0.000(3) -0.022(3)
C14 0.063(3) 0.100(4) 0.065(3) -0.024(3) -0.016(3) -0.003(3)
C15 0.049(3) 0.065(3) 0.062(3) -0.030(2) -0.003(2) 0.001(2)
C16 0.109(5) 0.065(4) 0.103(4) -0.041(3) 0.008(4) -0.009(3)
C17 0.067(3) 0.107(4) 0.073(3) -0.048(3) 0.015(3) -0.002(3)
C18 0.118(5) 0.085(4) 0.086(4) -0.006(3) -0.013(4) 0.015(4)
C18' 0.118(5) 0.085(4) 0.086(4) -0.006(3) -0.013(4) 0.015(4)
C22 0.105(4) 0.075(3) 0.067(3) -0.009(3) 0.012(3) -0.047(3)
C22' 0.105(4) 0.075(3) 0.067(3) -0.009(3) 0.012(3) -0.047(3)
C26 0.073(3) 0.082(3) 0.065(3) -0.027(3) 0.011(3) -0.021(3)
C27 0.072(3) 0.075(3) 0.066(3) -0.031(3) 0.006(3) -0.013(3)
C28 0.136(6) 0.132(5) 0.084(4) -0.059(4) 0.010(4) -0.042(5)
C29 0.109(5) 0.076(4) 0.095(4) -0.041(3) 0.007(3) -0.015(3)
O2 0.072(2) 0.066(2) 0.114(3) -0.031(2) 0.001(2) 0.0089(18)
O2' 0.072(2) 0.066(2) 0.114(3) -0.031(2) 0.001(2) 0.0089(18)
O3 0.113(3) 0.083(2) 0.085(3) -0.039(2) 0.006(2) -0.036(2)
O3' 0.113(3) 0.083(2) 0.085(3) -0.039(2) 0.006(2) -0.036(2)
O4 0.083(2) 0.107(3) 0.063(2) -0.017(2) 0.0189(19) 0.000(2)
O4' 0.083(2) 0.107(3) 0.063(2) -0.017(2) 0.0189(19) 0.000(2)
Al2 0.0686(10) 0.0637(9) 0.0629(9) -0.0073(8) -0.0097(7) -0.0053(7)
N2 0.042(2) 0.058(2) 0.055(2) -0.0265(18) 0.0004(17) -0.0123(17)
Li2 0.067(5) 0.063(5) 0.073(5) -0.034(4) 0.000(4) -0.015(4)
O5 0.0477(17) 0.0602(18) 0.071(2) -0.0349(17) -0.0027(15) -0.0070(14)
O7 0.087(2) 0.073(2) 0.074(2) -0.0295(19) 0.007(2) 0.0015(19)
C42 0.047(3) 0.046(3) 0.049(3) -0.015(2) -0.009(2) -0.004(2)
C43 0.040(2) 0.042(2) 0.056(3) -0.021(2) -0.002(2) -0.0084(19)
C44 0.051(3) 0.051(3) 0.060(3) -0.023(2) -0.003(2) -0.012(2)
C45 0.058(3) 0.058(3) 0.058(3) -0.019(2) 0.008(2) -0.019(2)
C46 0.040(2) 0.060(3) 0.078(3) -0.034(3) 0.006(2) -0.009(2)
C47 0.044(3) 0.045(2) 0.056(3) -0.019(2) -0.001(2) -0.010(2)
C48 0.044(3) 0.042(2) 0.052(3) -0.018(2) -0.002(2) -0.010(2)
C49 0.045(3) 0.064(3) 0.060(3) -0.018(3) -0.004(2) -0.005(2)
C50 0.063(3) 0.071(3) 0.061(3) -0.007(3) -0.004(3) -0.004(3)
C51 0.062(3) 0.068(3) 0.070(4) -0.013(3) -0.016(3) 0.007(3)
C52 0.042(3) 0.061(3) 0.082(4) -0.027(3) -0.008(3) -0.003(2)
C53 0.054(3) 0.067(3) 0.071(3) -0.036(3) 0.008(2) -0.021(2)
C54 0.101(4) 0.065(3) 0.114(5) -0.045(3) -0.009(4) -0.010(3)
C55 0.072(3) 0.112(4) 0.081(4) -0.051(3) -0.001(3) -0.027(3)
C56 0.044(3) 0.080(3) 0.075(3) -0.034(3) 0.004(2) -0.018(2)
C57 0.047(3) 0.095(4) 0.114(4) -0.044(3) 0.000(3) -0.003(3)
C58 0.064(3) 0.118(5) 0.076(4) -0.036(3) 0.019(3) -0.029(3)
C59 0.071(3) 0.103(4) 0.066(3) -0.021(3) -0.008(3) 0.000(3)
C60 0.077(4) 0.086(4) 0.082(4) -0.034(3) 0.003(3) -0.015(3)
C61 0.141(6) 0.158(7) 0.081(4) -0.055(4) 0.002(4) -0.015(5)
C62 0.111(5) 0.093(4) 0.107(5) -0.044(4) -0.014(4) -0.007(4)
C63 0.110(5) 0.112(5) 0.074(4) -0.020(4) -0.030(3) 0.056(4)
C63' 0.110(5) 0.112(5) 0.074(4) -0.020(4) -0.030(3) 0.056(4)
O6 0.103(3) 0.096(3) 0.068(2) -0.024(2) -0.019(2) -0.037(2)
O6' 0.103(3) 0.096(3) 0.068(2) -0.024(2) -0.019(2) -0.037(2)
C75 0.123(6) 0.163(8) 0.117(6) -0.009(5) 0.047(5) 0.034(6)
C76 0.107(6) 0.145(7) 0.162(8) -0.016(6) 0.038(6) 0.023(5)
C77 0.110(6) 0.166(8) 0.131(7) -0.024(6) -0.014(5) 0.035(6)
C78 0.154(7) 0.143(7) 0.084(5) -0.014(5) -0.009(5) 0.029(6)
O8 0.073(2) 0.064(2) 0.116(3) -0.045(2) 0.015(2) -0.0272(17)
O8' 0.073(2) 0.064(2) 0.116(3) -0.045(2) 0.015(2) -0.0272(17)
C67 0.125(8) 0.076(6) 0.099(7) -0.003(5) -0.016(6) -0.024(6)
C68 0.177(12) 0.091(8) 0.177(13) -0.045(8) -0.036(10) -0.029(8)
C69 0.152(10) 0.108(8) 0.225(15) -0.001(9) -0.011(10) -0.094(8)
C70 0.30(3) 0.238(18) 0.40(3) -0.24(2) -0.09(2) -0.002(18)

loop_
_atom_type_symbol
_atom_type_description
_atom_type_scat_dispersion_real
_atom_type_scat_dispersion_imag
_atom_type_scat_source
C C 0.0033 0.0016 'International Tables Vol C Tables 4.2.6.8 and 6.1.1.4'
H H 0.0000 0.0000 'International Tables Vol C Tables 4.2.6.8 and 6.1.1.4'
Li Li -0.0003 0.0001 'International Tables Vol C Tables 4.2.6.8 and 6.1.1.4'
N N 0.0061 0.0033 'International Tables Vol C Tables 4.2.6.8 and 6.1.1.4'
O O 0.0106 0.0060 'International Tables Vol C Tables 4.2.6.8 and 6.1.1.4'
Al Al 0.0645 0.0514 'International Tables Vol C Tables 4.2.6.8 and 6.1.1.4'

loop_
_geom_angle_atom_site_label_1
_geom_angle_atom_site_label_2
_geom_angle_atom_site_label_3
_geom_angle
C18 Al1 C22 106.3(3)
C18 Al1 C26 115.6(3)
C22 Al1 C26 109.7(2)
C18 Al1 C3 103.8(2)
C22 Al1 C3 112.19(19)
C26 Al1 C3 109.2(2)
C1 N1 C15 121.5(3)
C1 N1 C12 120.8(4)
C15 N1 C12 117.5(3)
O1 Li1 O3 107.3(4)
O1 Li1 O2 123.7(5)
O3 Li1 O2 105.9(4)
O1 Li1 O4 110.4(4)
O3 Li1 O4 103.4(4)
O2 Li1 O4 104.4(4)
C1 O1 Li1 143.6(4)
O1 C1 N1 121.0(4)
O1 C1 C2 118.9(4)
N1 C1 C2 119.8(4)
C3 C2 C7 124.2(4)
C3 C2 C1 122.2(4)
C7 C2 C1 113.5(3)
C2 C3 C4 114.0(4)
C2 C3 Al1 132.7(3)
C4 C3 Al1 113.3(3)
C5 C4 C3 124.4(4)
C4 C5 C6 121.3(4)
C11 C6 C7 119.2(4)
C11 C6 C5 123.2(4)
C7 C6 C5 117.5(4)
C6 C7 C8 117.3(4)
C6 C7 C2 118.6(4)
C8 C7 C2 124.0(4)
C9 C8 C7 121.9(4)
C8 C9 C10 120.1(5)
C11 C10 C9 120.0(4)
C10 C11 C6 121.5(5)
N1 C12 C13 112.8(4)
N1 C12 C14 112.2(4)
C13 C12 C14 112.9(4)
N1 C15 C17 112.1(4)
N1 C15 C16 111.2(4)
C17 C15 C16 112.3(4)
C19 C18 Al1 133.3(8)
C18 C19 C21 123.7(14)
C18 C19 C20 122.1(13)
C21 C19 C20 104.0(14)
C21' C19' C20' 112.6(11)
C23 C22 Al1 122.9(6)
C22 C23 C25 113.8(12)
C22 C23 C24 104.2(11)
C25 C23 C24 98.7(11)
C25' C23' C24' 91.9(11)
C27 C26 Al1 123.8(4)
C28 C27 C29 109.6(5)
C28 C27 C26 112.7(5)
C29 C27 C26 111.5(4)
C33 O2 C30 108.7(10)
C33 O2 Li1 123.0(8)
C30 O2 Li1 124.3(6)
O2 C30 C31 107.2(12)
C30 C31 C32 103.3(14)
C33 C32 C31 102.8(15)
O2 C33 C32 108.2(14)
C30' C31' C32' 97.2(15)
C33' C32' C31' 111.4(15)
C37 O3 C34 110.6(10)
C37 O3 Li1 126.1(8)
C34 O3 Li1 123.1(7)
O3 C34 C35 104.2(13)
C36 C35 C34 105.7(16)
C37 C36 C35 105.0(16)
O3 C37 C36 106.0(14)
C36' C35' C34' 104.0(16)
C37' C36' C35' 112.9(17)
C38 O4 C41 107.7(9)
C38 O4 Li1 126.0(7)
C41 O4 Li1 124.4(7)
O4 C38 C39 107.1(12)
C40 C39 C38 105.1(15)
C41 C40 C39 105.5(15)
O4 C41 C40 106.1(13)
C40' C39' C38' 115.5(15)
C41' C40' C39' 100.2(14)
C63 Al2 C67' 99.6(4)
C63 Al2 C59 108.3(3)
C67' Al2 C59 124.9(4)
C63 Al2 C67 120.7(4)
C67' Al2 C67 28.6(4)
C59 Al2 C67 97.8(4)
C63 Al2 C44 111.2(2)
C67' Al2 C44 101.6(3)
C59 Al2 C44 110.6(2)
C67 Al2 C44 107.4(3)
C42 N2 C53 121.4(4)
C42 N2 C56 120.7(4)
C53 N2 C56 117.7(3)
O5 Li2 O6 110.9(4)
O5 Li2 O7 108.7(4)
O6 Li2 O7 103.9(4)
O5 Li2 O8 123.4(4)
O6 Li2 O8 103.4(4)
O7 Li2 O8 104.7(4)
C42 O5 Li2 144.7(4)
C75 O7 C78 107.8(5)
C75 O7 Li2 122.8(5)
C78 O7 Li2 126.0(5)
O5 C42 N2 120.9(4)
O5 C42 C43 118.9(4)
N2 C42 C43 120.0(4)
C44 C43 C48 123.7(4)
C44 C43 C42 122.6(4)
C48 C43 C42 113.6(4)
C43 C44 C45 114.3(4)
C43 C44 Al2 132.8(3)
C45 C44 Al2 112.9(3)
C46 C45 C44 123.8(4)
C45 C46 C47 121.5(4)
C46 C47 C52 123.2(4)
C46 C47 C48 117.6(4)
C52 C47 C48 119.3(4)
C49 C48 C47 116.9(4)
C49 C48 C43 123.9(4)
C47 C48 C43 119.1(4)
C50 C49 C48 122.4(4)
C49 C50 C51 119.9(5)
C52 C51 C50 119.9(4)
C51 C52 C47 121.6(4)
N2 C53 C54 111.5(4)
N2 C53 C55 112.0(4)
C54 C53 C55 111.9(4)
N2 C56 C58 112.5(4)
N2 C56 C57 113.3(4)
C58 C56 C57 112.9(5)
C60 C59 Al2 121.7(4)
C62 C60 C59 110.7(5)
C62 C60 C61 109.4(5)
C59 C60 C61 112.9(5)
C64 C63 Al2 117.1(7)
C66 C64 C65 114.3(16)
C66 C64 C63 111.3(13)
C65 C64 C63 90.9(13)
C65' C64' C66' 109.3(14)
C71 O6 C74 106.4(9)
C71 O6 Li2 125.8(7)
C74 O6 Li2 126.9(7)
O6 C71 C72 105.7(12)
C73 C72 C71 105.7(15)
C72 C73 C74 113.9(17)
O6 C74 C73 108.0(13)
C71' C72' C73' 103.9(13)
C74' C73' C72' 100.4(13)
O7 C75 C76 110.4(7)
C75 C76 C77 106.2(7)
C78 C77 C76 106.1(6)
O7 C78 C77 108.7(6)
C79 O8 C82 106.9(8)
C79 O8 Li2 122.9(7)
C82 O8 Li2 129.2(6)
O8 C79 C80 108.8(12)
C79 C80 C81 104.4(13)
C82 C81 C80 101.1(11)
O8 C82 C81 108.7(10)
C79' C80' C81' 105.6(12)
C82' C81' C80' 104.8(11)
C68' C67' Al2 123.4(14)
C67' C68' C69' 117(2)
C67' C68' C70' 107(2)
C69' C68' C70' 113(3)
C68 C67 Al2 122.8(9)
C67 C68 C70 111.0(13)
C67 C68 C69 111.7(13)
C70 C68 C69 107.1(13)

loop_
_geom_bond_atom_site_label_1
_geom_bond_atom_site_label_2
_geom_bond_distance
Al1 C18 2.009(6)
Al1 C22 1.999(6)
Al1 C26 2.023(5)
Al1 C3 2.060(4)
N1 C1 1.337(5)
N1 C15 1.474(6)
N1 C12 1.488(5)
Li1 O1 1.884(9)
Li1 O3 1.920(9)
Li1 O2 1.929(9)
Li1 O4 1.943(9)
O1 C1 1.249(5)
C1 C2 1.514(6)
C2 C3 1.378(6)
C2 C7 1.436(6)
C3 C4 1.433(6)
C4 C5 1.350(6)
C5 C6 1.410(6)
C6 C11 1.410(6)
C6 C7 1.420(6)
C7 C8 1.417(6)
C8 C9 1.361(6)
C9 C10 1.402(7)
C10 C11 1.354(7)
C12 C13 1.517(7)
C12 C14 1.515(7)
C15 C17 1.515(7)
C15 C16 1.519(7)
C18 C19 1.354(14)
C19 C21 1.255(19)
C19 C20 1.51(2)
C19' C21' 1.468(17)
C19' C20' 1.535(18)
C22 C23 1.489(17)
C23 C25 1.59(2)
C23 C24 1.692(15)
C23' C25' 1.43(2)
C23' C24' 1.667(14)
C26 C27 1.521(7)
C27 C28 1.504(8)
C27 C29 1.516(7)
O2 C33 1.433(18)
O2 C30 1.463(15)
C30 C31 1.44(2)
C31 C32 1.59(3)
C32 C33 1.50(2)
C30' C31' 1.28(2)
C31' C32' 1.61(3)
C32' C33' 1.52(2)
O3 C37 1.411(17)
O3 C34 1.422(16)
C34 C35 1.48(3)
C35 C36 1.45(2)
C36 C37 1.43(2)
C34' C35' 1.67(3)
C35' C36' 1.34(2)
C36' C37' 1.43(2)
O4 C38 1.413(15)
O4 C41 1.472(15)
C38 C39 1.48(2)
C39 C40 1.47(3)
C40 C41 1.42(2)
C38' C39' 1.51(2)
C39' C40' 1.45(3)
C40' C41' 1.45(2)
Al2 C63 1.987(7)
Al2 C67' 2.028(12)
Al2 C59 2.022(6)
Al2 C67 2.006(10)
Al2 C44 2.062(5)
N2 C42 1.345(5)
N2 C53 1.479(6)
N2 C56 1.490(6)
Li2 O5 1.874(8)
Li2 O6 1.939(9)
Li2 O7 1.951(9)
Li2 O8 1.956(9)
O5 C42 1.245(5)
O7 C75 1.394(8)
O7 C78 1.408(7)
C42 C43 1.509(6)
C43 C44 1.385(6)
C43 C48 1.431(6)
C44 C45 1.436(6)
C45 C46 1.361(6)
C46 C47 1.401(6)
C47 C52 1.410(6)
C47 C48 1.420(6)
C48 C49 1.411(6)
C49 C50 1.361(6)
C50 C51 1.397(7)
C51 C52 1.352(7)
C53 C54 1.505(7)
C53 C55 1.520(7)
C56 C58 1.512(7)
C56 C57 1.512(7)
C59 C60 1.506(8)
C60 C62 1.504(8)
C60 C61 1.510(8)
C63 C64 1.672(17)
C64 C66 1.52(2)
C64 C65 1.658(17)
C64' C65' 1.30(2)
C64' C66' 1.58(2)
O6 C71 1.383(16)
O6 C74 1.451(15)
C71 C72 1.59(2)
C72 C73 1.26(2)
C73 C74 1.41(2)
C71' C72' 1.421(19)
C72' C73' 1.650(16)
C73' C74' 1.45(2)
C75 C76 1.429(10)
C76 C77 1.451(11)
C77 C78 1.457(10)
O8 C79 1.460(15)
O8 C82 1.455(12)
C79 C80 1.398(19)
C80 C81 1.59(2)
C81 C82 1.440(17)
C79' C80' 1.444(19)
C80' C81' 1.58(2)
C81' C82' 1.435(17)
C67' C68' 1.557(19)
C68' C69' 1.46(4)
C68' C70' 1.53(2)
C67 C68 1.484(15)
C68 C70 1.46(2)
C68 C69 1.607(19)
